data_7237022
loop_
_publ_author_name
'Hang, Hao'
'Fei, Bin'
'Chen, Xiu Qin'
'Tong, Ming Liang'
'Ksenofontov, Vadim'
'Gural'skiy, Il&#x2019;ya A.'
'Bao, Xin'

_publ_section_title
;
 Multiple spin phases in a switchable Fe(ii) complex: polymorphism and
 symmetry breaking effects
;
_journal_issue 13
_journal_name_full 'Journal of Materials Chemistry C'
_journal_page_first 3352
_journal_paper_doi 10.1039/C7TC05111E
_journal_volume 6
_journal_year 2018
_chemical_formula_moiety 'C18 H16 Br2 Fe N10'
_chemical_formula_sum 'C18 H16 Br2 Fe N10'
_chemical_formula_weight 588.08
_space_group_crystal_system monoclinic
_space_group_IT_number 14
_space_group_name_Hall '-P 2yn'
_space_group_name_H-M_alt 'P 1 21/n 1'
_atom_sites_solution_hydrogens geom
_atom_sites_solution_primary iterative
_audit_creation_date 2017-02-17
_audit_creation_method
;
Olex2 1.2
(compiled 2017.01.04 svn.r3372 for OlexSys, GUI svn.r5292)
;
_audit_update_record
;
2017-10-30 deposited with the CCDC.
2018-02-21 downloaded from the CCDC.
;
_cell_angle_alpha 90
_cell_angle_beta 94.212(4)
_cell_angle_gamma 90
_cell_formula_units_Z 4
_cell_length_a 8.7407(9)
_cell_length_b 12.4108(13)
_cell_length_c 19.0055(19)
_cell_measurement_reflns_used 4935
_cell_measurement_temperature 123(2)
_cell_measurement_theta_max 25.1766
_cell_measurement_theta_min 2.9902
_cell_volume 2056.1(4)
_computing_molecular_graphics 'Olex2 (Dolomanov et al., 2009)'
_computing_publication_material 'Olex2 (Dolomanov et al., 2009)'
_computing_structure_refinement 'ShelXL (Sheldrick, 2015)'
_computing_structure_solution 'olex2.solve (Bourhis et al., 2015)'
_diffrn_ambient_temperature 123.0
_diffrn_measured_fraction_theta_full 0.969
_diffrn_measured_fraction_theta_max 0.969
_diffrn_measurement_device_type 'PHOTON100 CMOS detector'
_diffrn_radiation_type MoK\a
_diffrn_radiation_wavelength 0.71076
_diffrn_reflns_av_R_equivalents 0.0751
_diffrn_reflns_av_unetI/netI 0.0587
_diffrn_reflns_Laue_measured_fraction_full 0.969
_diffrn_reflns_Laue_measured_fraction_max 0.969
_diffrn_reflns_limit_h_max 10
_diffrn_reflns_limit_h_min -10
_diffrn_reflns_limit_k_max 13
_diffrn_reflns_limit_k_min -14
_diffrn_reflns_limit_l_max 22
_diffrn_reflns_limit_l_min -21
_diffrn_reflns_number 15769
_diffrn_reflns_point_group_measured_fraction_full 0.969
_diffrn_reflns_point_group_measured_fraction_max 0.969
_diffrn_reflns_theta_full 25.164
_diffrn_reflns_theta_max 25.164
_diffrn_reflns_theta_min 2.856
_exptl_absorpt_coefficient_mu 4.650
_exptl_absorpt_correction_T_max 0.7452
_exptl_absorpt_correction_T_min 0.5445
_exptl_absorpt_correction_type multi-scan
_exptl_absorpt_process_details 'Bruker AXS Inc., Madison, Wisconsin, USA'
_exptl_crystal_colour red
_exptl_crystal_density_diffrn 1.900
_exptl_crystal_description needle
_exptl_crystal_F_000 1160
_exptl_crystal_size_max 0.21
_exptl_crystal_size_mid 0.07
_exptl_crystal_size_min 0.04
_refine_diff_density_max 0.574
_refine_diff_density_min -0.752
_refine_diff_density_rms 0.137
_refine_ls_extinction_method none
_refine_ls_goodness_of_fit_ref 1.055
_refine_ls_hydrogen_treatment constr
_refine_ls_matrix_type full
_refine_ls_number_parameters 280
_refine_ls_number_reflns 3581
_refine_ls_number_restraints 0
_refine_ls_restrained_S_all 1.055
_refine_ls_R_factor_all 0.0761
_refine_ls_R_factor_gt 0.0403
_refine_ls_shift/su_max 0.001
_refine_ls_shift/su_mean 0.000
_refine_ls_structure_factor_coef Fsqd
_refine_ls_weighting_details 'w=1/[\s^2^(Fo^2^)+8.7119P] where P=(Fo^2^+2Fc^2^)/3'
_refine_ls_weighting_scheme calc
_refine_ls_wR_factor_gt 0.0660
_refine_ls_wR_factor_ref 0.0767
_reflns_Friedel_coverage 0.000
_reflns_number_gt 2589
_reflns_number_total 3581
_reflns_threshold_expression 'I > 2\s(I)'
_cod_data_source_file c7tc05111e2.cif
_cod_data_source_block beta-123K
_cod_database_code 7237022
_shelx_shelxl_version_number 2014/7
_shelx_space_group_comment
;
The symmetry employed for this shelxl refinement is uniquely defined
by the following loop, which should always be used as a source of
symmetry information in preference to the above space-group names.
They are only intended as comments.
;
_olex2_refinement_description
;
1. Fixed Uiso
 At 1.2 times of:
  All C(H) groups, All C(H,H) groups, All N(H) groups
2.a Ternary CH refined with riding coordinates:
 N3(H3), N2(H2)
2.b Secondary CH2 refined with riding coordinates:
 C8(H8A,H8B), C6(H6A,H6B), C9(H9A,H9B), C7(H7A,H7B)
2.c Aromatic/amide H refined with riding coordinates:
 C4(H4), C11(H11), C1(H1), C3(H3A), C12(H12), C14(H14)
;
_olex2_submission_special_instructions 'No special instructions were received'

loop_
_space_group_symop_operation_xyz
'x, y, z'
'-x+1/2, y+1/2, -z+1/2'
'-x, -y, -z'
'x-1/2, -y-1/2, z-1/2'

loop_
_atom_site_label
_atom_site_type_symbol
_atom_site_fract_x
_atom_site_fract_y
_atom_site_fract_z
_atom_site_U_iso_or_equiv
_atom_site_adp_type
_atom_site_occupancy
_atom_site_site_symmetry_order
_atom_site_calc_flag
_atom_site_refinement_flags_posn
Br2 Br 0.61061(6) 1.18232(4) 0.70873(3) 0.02663(15) Uani 1 1 d .
Br1 Br -0.10086(7) 0.41725(5) 0.64556(3) 0.03036(16) Uani 1 1 d .
Fe1 Fe 0.30217(8) 0.78413(6) 0.63579(4) 0.01384(17) Uani 1 1 d .
N1 N 0.1279(4) 0.6944(3) 0.6015(2) 0.0147(9) Uani 1 1 d .
N3 N 0.4465(4) 0.6953(3) 0.5838(2) 0.0189(10) Uani 1 1 d .
H3 H 0.4213 0.6175 0.5906 0.023 Uiso 1 1 calc R
N10 N 0.1130(5) 0.9583(4) 0.9062(2) 0.0278(11) Uani 1 1 d .
C15 C 0.3720(5) 0.6775(4) 0.7809(3) 0.0185(11) Uani 1 1 d .
N4 N 0.4845(4) 0.8745(3) 0.6560(2) 0.0160(9) Uani 1 1 d .
N7 N 0.4171(5) 0.6477(4) 0.8442(2) 0.0246(11) Uani 1 1 d .
N2 N 0.2600(4) 0.8615(3) 0.5443(2) 0.0161(9) Uani 1 1 d .
H2 H 0.2625 0.9407 0.5539 0.019 Uiso 1 1 calc R
C4 C -0.0663(5) 0.6696(4) 0.5084(3) 0.0189(12) Uani 1 1 d .
H4 H -0.1158 0.6948 0.4654 0.023 Uiso 1 1 calc R
C16 C 0.3210(6) 0.6235(4) 0.8911(3) 0.0180(12) Uani 1 1 d .
N8 N 0.2497(5) 0.6011(4) 0.9377(2) 0.0256(11) Uani 1 1 d .
N6 N 0.1693(5) 0.8771(3) 0.6873(2) 0.0187(10) Uani 1 1 d .
C11 C 0.7523(6) 0.8854(4) 0.6438(3) 0.0247(13) Uani 1 1 d .
H11 H 0.8442 0.8510 0.6321 0.030 Uiso 1 1 calc R
C1 C 0.0810(6) 0.6027(4) 0.6307(3) 0.0172(11) Uani 1 1 d .
H1 H 0.1330 0.5780 0.6733 0.021 Uiso 1 1 calc R
N5 N 0.3470(4) 0.7033(3) 0.7230(2) 0.0200(10) Uani 1 1 d .
C8 C 0.4257(6) 0.7201(5) 0.5075(3) 0.0259(13) Uani 1 1 d .
H8A H 0.3437 0.6742 0.4848 0.031 Uiso 1 1 calc R
H8B H 0.5219 0.7053 0.4848 0.031 Uiso 1 1 calc R
N9 N 0.0135(5) 0.9279(4) 0.7839(2) 0.0243(11) Uani 1 1 d .
C5 C 0.0535(6) 0.7271(4) 0.5411(3) 0.0178(11) Uani 1 1 d .
C18 C 0.0731(6) 0.9429(4) 0.8479(3) 0.0207(12) Uani 1 1 d .
C6 C 0.1050(6) 0.8331(4) 0.5132(3) 0.0197(12) Uani 1 1 d .
H6A H 0.1063 0.8290 0.4613 0.024 Uiso 1 1 calc R
H6B H 0.0315 0.8901 0.5246 0.024 Uiso 1 1 calc R
C3 C -0.1143(6) 0.5754(4) 0.5381(3) 0.0190(12) Uani 1 1 d .
H3A H -0.1958 0.5340 0.5161 0.023 Uiso 1 1 calc R
C12 C 0.7565(6) 0.9917(4) 0.6648(3) 0.0233(13) Uani 1 1 d .
H12 H 0.8493 1.0319 0.6675 0.028 Uiso 1 1 calc R
C14 C 0.4875(5) 0.9773(4) 0.6772(2) 0.0147(11) Uani 1 1 d .
H14 H 0.3951 1.0101 0.6897 0.018 Uiso 1 1 calc R
C17 C 0.1026(6) 0.9014(4) 0.7351(3) 0.0170(11) Uani 1 1 d .
C9 C 0.6017(6) 0.7156(4) 0.6162(3) 0.0257(13) Uani 1 1 d .
H9A H 0.6781 0.7000 0.5815 0.031 Uiso 1 1 calc R
H9B H 0.6224 0.6671 0.6571 0.031 Uiso 1 1 calc R
C7 C 0.3835(6) 0.8359(4) 0.4985(3) 0.0255(13) Uani 1 1 d .
H7A H 0.4740 0.8818 0.5111 0.031 Uiso 1 1 calc R
H7B H 0.3486 0.8502 0.4486 0.031 Uiso 1 1 calc R
C13 C 0.6210(6) 1.0370(4) 0.6815(2) 0.0186(12) Uani 1 1 d .
C10 C 0.6171(6) 0.8284(4) 0.6395(3) 0.0192(12) Uani 1 1 d .
C2 C -0.0400(6) 0.5434(4) 0.6007(3) 0.0182(11) Uani 1 1 d .

loop_
_atom_site_aniso_label
_atom_site_aniso_U_11
_atom_site_aniso_U_22
_atom_site_aniso_U_33
_atom_site_aniso_U_23
_atom_site_aniso_U_13
_atom_site_aniso_U_12
Br2 0.0340(3) 0.0209(3) 0.0251(3) -0.0039(3) 0.0033(2) -0.0076(2)
Br1 0.0453(4) 0.0256(3) 0.0204(3) -0.0004(3) 0.0038(2) -0.0127(3)
Fe1 0.0147(4) 0.0138(4) 0.0129(4) 0.0003(3) 0.0004(3) 0.0012(3)
N1 0.021(2) 0.015(2) 0.009(2) 0.0012(19) 0.0029(16) 0.0056(18)
N3 0.022(2) 0.013(2) 0.021(2) -0.001(2) 0.0027(18) -0.0049(18)
N10 0.035(3) 0.026(3) 0.022(3) -0.001(2) 0.005(2) -0.005(2)
C15 0.017(3) 0.014(3) 0.024(3) -0.001(3) -0.003(2) 0.000(2)
N4 0.015(2) 0.019(2) 0.015(2) 0.0026(19) 0.0024(17) 0.0034(18)
N7 0.024(3) 0.030(3) 0.019(3) 0.007(2) -0.004(2) -0.004(2)
N2 0.019(2) 0.014(2) 0.016(2) 0.0003(19) 0.0012(17) 0.0005(18)
C4 0.021(3) 0.022(3) 0.014(3) -0.005(2) 0.002(2) 0.003(2)
C16 0.019(3) 0.015(3) 0.018(3) -0.001(2) -0.010(2) 0.004(2)
N8 0.033(3) 0.022(3) 0.021(3) -0.005(2) -0.002(2) -0.004(2)
N6 0.017(2) 0.020(2) 0.019(2) 0.000(2) -0.0036(19) -0.0023(19)
C11 0.018(3) 0.026(3) 0.030(3) 0.000(3) 0.003(2) 0.003(2)
C1 0.022(3) 0.019(3) 0.011(3) -0.003(2) 0.002(2) 0.007(2)
N5 0.015(2) 0.020(3) 0.025(3) -0.002(2) -0.0032(18) -0.0002(18)
C8 0.029(3) 0.029(3) 0.020(3) -0.004(3) 0.011(2) 0.002(3)
N9 0.022(2) 0.034(3) 0.017(2) -0.007(2) 0.0017(19) 0.005(2)
C5 0.021(3) 0.017(3) 0.015(3) -0.002(2) 0.003(2) 0.004(2)
C18 0.023(3) 0.012(3) 0.029(3) 0.000(3) 0.009(2) -0.004(2)
C6 0.021(3) 0.021(3) 0.017(3) 0.006(2) -0.002(2) -0.002(2)
C3 0.017(3) 0.018(3) 0.023(3) -0.008(2) 0.003(2) 0.001(2)
C12 0.021(3) 0.028(3) 0.020(3) 0.008(3) -0.001(2) -0.006(2)
C14 0.014(3) 0.017(3) 0.014(3) 0.002(2) 0.001(2) 0.003(2)
C17 0.022(3) 0.012(3) 0.016(3) 0.000(2) -0.003(2) 0.001(2)
C9 0.018(3) 0.020(3) 0.040(4) -0.005(3) 0.005(2) 0.006(2)
C7 0.029(3) 0.031(3) 0.018(3) 0.000(3) 0.007(2) 0.003(3)
C13 0.027(3) 0.020(3) 0.009(3) 0.001(2) 0.001(2) -0.001(2)
C10 0.017(3) 0.018(3) 0.023(3) 0.003(2) 0.001(2) 0.001(2)
C2 0.026(3) 0.014(3) 0.015(3) -0.003(2) 0.007(2) 0.000(2)

loop_
_atom_type_symbol
_atom_type_description
_atom_type_scat_dispersion_real
_atom_type_scat_dispersion_imag
_atom_type_scat_source
C C 0.0033 0.0016 'International Tables Vol C Tables 4.2.6.8 and 6.1.1.4'
H H 0.0000 0.0000 'International Tables Vol C Tables 4.2.6.8 and 6.1.1.4'
Br Br -0.2901 2.4595 'International Tables Vol C Tables 4.2.6.8 and 6.1.1.4'
Fe Fe 0.3463 0.8444 'International Tables Vol C Tables 4.2.6.8 and 6.1.1.4'
N N 0.0061 0.0033 'International Tables Vol C Tables 4.2.6.8 and 6.1.1.4'

loop_
_geom_angle_atom_site_label_1
_geom_angle_atom_site_label_2
_geom_angle_atom_site_label_3
_geom_angle
N1 Fe1 N3 91.46(16)
N1 Fe1 N4 171.77(17)
N1 Fe1 N2 83.92(16)
N3 Fe1 N2 85.23(17)
N4 Fe1 N3 83.04(16)
N4 Fe1 N2 89.49(16)
N6 Fe1 N1 91.50(17)
N6 Fe1 N3 176.93(17)
N6 Fe1 N4 93.93(17)
N6 Fe1 N2 94.27(17)
N6 Fe1 N5 88.15(18)
N5 Fe1 N1 95.34(17)
N5 Fe1 N3 92.39(17)
N5 Fe1 N4 91.02(17)
N5 Fe1 N2 177.49(18)
C1 N1 Fe1 126.7(3)
C5 N1 Fe1 115.5(3)
C5 N1 C1 117.8(4)
C8 N3 Fe1 109.5(3)
C9 N3 Fe1 107.2(3)
C9 N3 C8 114.7(4)
N5 C15 N7 173.1(5)
C14 N4 Fe1 127.0(3)
C14 N4 C10 118.4(4)
C10 N4 Fe1 114.3(3)
C15 N7 C16 122.3(5)
C6 N2 Fe1 109.7(3)
C7 N2 Fe1 108.4(3)
C7 N2 C6 113.8(4)
C3 C4 C5 119.9(5)
N8 C16 N7 172.6(5)
C17 N6 Fe1 154.5(4)
C10 C11 C12 120.9(5)
N1 C1 C2 122.0(4)
C15 N5 Fe1 165.1(4)
N3 C8 C7 109.0(4)
C17 N9 C18 118.9(5)
N1 C5 C4 122.4(5)
N1 C5 C6 115.4(4)
C4 C5 C6 122.2(4)
N10 C18 N9 174.0(6)
N2 C6 C5 111.0(4)
C2 C3 C4 117.6(5)
C13 C12 C11 117.0(5)
N4 C14 C13 121.8(5)
N6 C17 N9 173.3(5)
N3 C9 C10 110.5(4)
N2 C7 C8 109.0(4)
C12 C13 Br2 121.1(4)
C12 C13 C14 120.6(5)
C14 C13 Br2 118.3(4)
N4 C10 C11 121.2(5)
N4 C10 C9 114.3(4)
C11 C10 C9 124.5(5)
C1 C2 Br1 119.5(4)
C3 C2 Br1 120.2(4)
C3 C2 C1 120.3(5)

loop_
_geom_bond_atom_site_label_1
_geom_bond_atom_site_label_2
_geom_bond_distance
Br2 C13 1.881(5)
Br1 C2 1.878(5)
Fe1 N1 1.960(4)
Fe1 N3 1.992(4)
Fe1 N4 1.964(4)
Fe1 N2 1.997(4)
Fe1 N6 1.951(4)
Fe1 N5 1.952(4)
N1 C1 1.343(6)
N1 C5 1.339(6)
N3 C8 1.480(6)
N3 C9 1.470(6)
N10 C18 1.153(7)
C15 N7 1.292(7)
C15 N5 1.151(6)
N4 C14 1.337(6)
N4 C10 1.350(6)
N7 C16 1.305(7)
N2 C6 1.480(6)
N2 C7 1.470(6)
C4 C5 1.377(7)
C4 C3 1.377(7)
C16 N8 1.154(6)
N6 C17 1.155(6)
C11 C12 1.378(8)
C11 C10 1.375(7)
C1 C2 1.377(7)
C8 C7 1.490(7)
N9 C18 1.302(7)
N9 C17 1.296(6)
C5 C6 1.500(7)
C3 C2 1.371(7)
C12 C13 1.369(7)
C14 C13 1.379(7)
C9 C10 1.472(7)
